data_7000358
loop_
_publ_author_name
'Khairul, Wan M.'
'Fox, Mark A.'
'Zaitseva, Natasha N.'
'Gaudio, Maryka'
'Yufit, Dmitry S.'
'Skelton, Brian W.'
'White, Allan H.'
'Howard, Judith A. K.'
'Bruce, Michael I.'
'Low, Paul J.'

_publ_section_title
;
 Transition metal alkynyl complexes by transmetallation from
 Au(C&#xE002;CAr)(PPh3) (Ar = C6H5 or C6H4Me-4)
;
_journal_issue 4
_journal_name_full 'Dalton Transactions'
_journal_page_first 610
_journal_paper_doi 10.1039/b809960j
_journal_year 2009
_chemical_formula_moiety 'C32 H27 Ni P'
_chemical_formula_sum 'C32 H27 Ni P'
_chemical_formula_weight 501.22
_chemical_name_systematic
;
?
;
_space_group_IT_number 14
_symmetry_cell_setting monoclinic
_symmetry_Int_Tables_number 14
_symmetry_space_group_name_Hall '-P 2yn'
_symmetry_space_group_name_H-M 'P 1 21/n 1'
_atom_sites_solution_hydrogens geom
_atom_sites_solution_primary direct
_atom_sites_solution_secondary difmap
_audit_creation_method SHELXL-97
_cell_angle_alpha 90.00
_cell_angle_beta 110.05(1)
_cell_angle_gamma 90.00
_cell_formula_units_Z 4
_cell_length_a 14.1937(4)
_cell_length_b 12.6191(4)
_cell_length_c 14.9549(4)
_cell_measurement_reflns_used 6797
_cell_measurement_temperature 120(2)
_cell_measurement_theta_max 30.22
_cell_measurement_theta_min 2.22
_cell_volume 2516.3(2)
_computing_cell_refinement 'SAINT Ver. 6.45 (Bruker-AXS, 2003)'
_computing_data_collection 'SMART Ver. 5.630 (Bruker-AXS, 2003)'
_computing_data_reduction 'SAINT Ver. 6.45'
_computing_molecular_graphics 'SHELXTL Ver. 6.14'
_computing_publication_material 'SHELXTL Ver. 6.14'
_computing_structure_refinement 'SHELXTL Ver. 6.14'
_computing_structure_solution 'SHELXTL Ver. 6.14 (Bruker-AXS, 2003)'
_diffrn_ambient_temperature 120(2)
_diffrn_measured_fraction_theta_full 0.964
_diffrn_measured_fraction_theta_max 0.964
_diffrn_measurement_device_type 'Bruker SMART CCD 1K'
_diffrn_measurement_method '0.30\% \w scans'
_diffrn_radiation_monochromator graphite
_diffrn_radiation_source 'fine-focus sealed tube'
_diffrn_radiation_type Mo-K\a
_diffrn_radiation_wavelength 0.71073
_diffrn_reflns_av_R_equivalents 0.0287
_diffrn_reflns_av_sigmaI/netI 0.0224
_diffrn_reflns_limit_h_max 19
_diffrn_reflns_limit_h_min -19
_diffrn_reflns_limit_k_max 16
_diffrn_reflns_limit_k_min -17
_diffrn_reflns_limit_l_max 20
_diffrn_reflns_limit_l_min -20
_diffrn_reflns_number 34844
_diffrn_reflns_theta_full 29.99
_diffrn_reflns_theta_max 29.99
_diffrn_reflns_theta_min 1.71
_diffrn_standards_number 0
_exptl_absorpt_coefficient_mu 0.853
_exptl_absorpt_correction_T_max 0.8215
_exptl_absorpt_correction_T_min 0.7266
_exptl_absorpt_correction_type multi-scan
_exptl_absorpt_process_details
;
SADABS (Bruker-AXS, 2003)
;
_exptl_crystal_colour green
_exptl_crystal_density_diffrn 1.323
_exptl_crystal_density_method 'not measured'
_exptl_crystal_description block
_exptl_crystal_F_000 1048
_exptl_crystal_size_max 0.40
_exptl_crystal_size_mid 0.30
_exptl_crystal_size_min 0.24
_refine_diff_density_max 0.344
_refine_diff_density_min -0.352
_refine_diff_density_rms 0.053
_refine_ls_extinction_method none
_refine_ls_goodness_of_fit_ref 1.017
_refine_ls_hydrogen_treatment constr
_refine_ls_matrix_type full
_refine_ls_number_parameters 307
_refine_ls_number_reflns 7062
_refine_ls_number_restraints 0
_refine_ls_restrained_S_all 1.017
_refine_ls_R_factor_all 0.0368
_refine_ls_R_factor_gt 0.0289
_refine_ls_shift/su_max 0.001
_refine_ls_shift/su_mean 0.000
_refine_ls_structure_factor_coef Fsqd
_refine_ls_weighting_details 'calc w=1/[\s^2^(Fo^2^)+(0.0400P)^2^+1.0000P] where P=(Fo^2^+2Fc^2^)/3'
_refine_ls_weighting_scheme calc
_refine_ls_wR_factor_gt 0.0747
_refine_ls_wR_factor_ref 0.0786
_reflns_number_gt 6004
_reflns_number_total 7062
_reflns_threshold_expression I>2\s(I)
_cod_data_source_file b809960j.txt
_cod_data_source_block 6b
_cod_depositor_comments
;
The following automatic conversions were performed:
'_symmetry_cell_setting' value 'Monoclinic' changed to 'monoclinic'
according to '/home/saulius/struct/CIF-dictionaries/cif_core.dic'
dictionary named 'cif_core.dic' version 2.4.1 from 2010-06-29.

Automatic conversion script
Id: cif_fix_enum 1527 2010-12-29 10:47:43Z saulius 
;
_cod_original_cell_volume 2516.19(13)
_cod_original_sg_symbol_Hall '-P 2yn '
_cod_original_sg_symbol_H-M 'P 1 21/n 1 '
_cod_database_code 7000358

loop_
_symmetry_equiv_pos_as_xyz
'x, y, z'
'-x+1/2, y+1/2, -z+1/2'
'-x, -y, -z'
'x-1/2, -y-1/2, z-1/2'

loop_
_atom_site_label
_atom_site_type_symbol
_atom_site_fract_x
_atom_site_fract_y
_atom_site_fract_z
_atom_site_U_iso_or_equiv
_atom_site_adp_type
_atom_site_occupancy
_atom_site_symmetry_multiplicity
_atom_site_calc_flag
_atom_site_refinement_flags
_atom_site_disorder_assembly
_atom_site_disorder_group
Ni1 Ni 0.422176(12) 0.411712(13) 0.232773(11) 0.01696(5) Uani 1 1 d . . .
P1 P 0.31476(2) 0.41398(2) 0.09100(2) 0.01497(7) Uani 1 1 d . . .
C1 C 0.32151(10) 0.45192(11) 0.27848(9) 0.0201(2) Uani 1 1 d . . .
C2 C 0.25049(10) 0.47731(11) 0.30156(9) 0.0213(3) Uani 1 1 d . . .
C3 C 0.15787(10) 0.50190(10) 0.31659(10) 0.0203(2) Uani 1 1 d . . .
C4 C 0.06630(11) 0.47993(12) 0.24387(10) 0.0249(3) Uani 1 1 d . . .
H4A H 0.0666 0.4492 0.1860 0.030 Uiso 1 1 calc R . .
C5 C -0.02458(11) 0.50258(12) 0.25554(11) 0.0269(3) Uani 1 1 d . . .
H5A H -0.0854 0.4867 0.2055 0.032 Uiso 1 1 calc R . .
C6 C -0.02821(11) 0.54807(11) 0.33921(11) 0.0250(3) Uani 1 1 d . . .
C7 C 0.06241(12) 0.57020(12) 0.41140(11) 0.0280(3) Uani 1 1 d . . .
H7A H 0.0616 0.6013 0.4690 0.034 Uiso 1 1 calc R . .
C8 C 0.15408(11) 0.54771(12) 0.40082(10) 0.0258(3) Uani 1 1 d . . .
H8A H 0.2147 0.5635 0.4511 0.031 Uiso 1 1 calc R . .
C9 C -0.12754(12) 0.57275(13) 0.35115(14) 0.0352(4) Uani 1 1 d . . .
H9A H -0.1155 0.6042 0.4140 0.053 Uiso 1 1 calc R . .
H9B H -0.1662 0.5072 0.3455 0.053 Uiso 1 1 calc R . .
H9C H -0.1652 0.6228 0.3017 0.053 Uiso 1 1 calc R . .
C10 C 0.53635(11) 0.38923(14) 0.36353(10) 0.0314(3) Uani 1 1 d . . .
H10A H 0.5277 0.3905 0.4271 0.038 Uiso 1 1 calc R . .
C11 C 0.56493(10) 0.47836(13) 0.31829(11) 0.0293(3) Uani 1 1 d . . .
H11A H 0.5770 0.5524 0.3435 0.035 Uiso 1 1 calc R . .
C12 C 0.57043(10) 0.44311(12) 0.23161(11) 0.0250(3) Uani 1 1 d . . .
H12A H 0.5877 0.4873 0.1839 0.030 Uiso 1 1 calc R . .
C13 C 0.54742(10) 0.33109(12) 0.22362(10) 0.0253(3) Uani 1 1 d . . .
H13A H 0.5479 0.2842 0.1699 0.030 Uiso 1 1 calc R . .
C14 C 0.53191(11) 0.29712(13) 0.30740(11) 0.0297(3) Uani 1 1 d . . .
H14A H 0.5188 0.2229 0.3235 0.036 Uiso 1 1 calc R . .
C21 C 0.34794(9) 0.34581(10) -0.00254(9) 0.0169(2) Uani 1 1 d . . .
C22 C 0.44189(10) 0.36363(11) -0.01114(9) 0.0204(2) Uani 1 1 d . . .
H22A H 0.4879 0.4106 0.0319 0.024 Uiso 1 1 calc R . .
C23 C 0.46882(10) 0.31354(11) -0.08179(10) 0.0231(3) Uani 1 1 d . . .
H23A H 0.5328 0.3263 -0.0867 0.028 Uiso 1 1 calc R . .
C24 C 0.40186(11) 0.24469(11) -0.14535(10) 0.0240(3) Uani 1 1 d . . .
H24A H 0.4200 0.2105 -0.1937 0.029 Uiso 1 1 calc R . .
C25 C 0.30857(10) 0.22631(11) -0.13757(10) 0.0239(3) Uani 1 1 d . . .
H25A H 0.2629 0.1793 -0.1808 0.029 Uiso 1 1 calc R . .
C26 C 0.28131(9) 0.27635(11) -0.06676(9) 0.0206(2) Uani 1 1 d . . .
H26A H 0.2172 0.2632 -0.0621 0.025 Uiso 1 1 calc R . .
C31 C 0.28694(9) 0.54942(10) 0.04470(9) 0.0170(2) Uani 1 1 d . . .
C32 C 0.27682(10) 0.62923(11) 0.10610(10) 0.0201(2) Uani 1 1 d . . .
H32A H 0.2817 0.6118 0.1693 0.024 Uiso 1 1 calc R . .
C33 C 0.25968(10) 0.73420(11) 0.07500(10) 0.0234(3) Uani 1 1 d . . .
H33A H 0.2523 0.7878 0.1168 0.028 Uiso 1 1 calc R . .
C34 C 0.25346(10) 0.76003(11) -0.01730(11) 0.0243(3) Uani 1 1 d . . .
H34A H 0.2434 0.8316 -0.0381 0.029 Uiso 1 1 calc R . .
C35 C 0.26191(10) 0.68166(11) -0.07911(10) 0.0242(3) Uani 1 1 d . . .
H35A H 0.2564 0.6996 -0.1424 0.029 Uiso 1 1 calc R . .
C36 C 0.27854(10) 0.57629(11) -0.04876(9) 0.0204(2) Uani 1 1 d . . .
H36A H 0.2841 0.5229 -0.0914 0.025 Uiso 1 1 calc R . .
C41 C 0.19335(9) 0.35627(10) 0.07931(9) 0.0166(2) Uani 1 1 d . . .
C42 C 0.19105(10) 0.26735(10) 0.13461(10) 0.0205(2) Uani 1 1 d . . .
H42A H 0.2516 0.2406 0.1791 0.025 Uiso 1 1 calc R . .
C43 C 0.10024(10) 0.21813(11) 0.12451(11) 0.0250(3) Uani 1 1 d . . .
H43A H 0.0988 0.1577 0.1619 0.030 Uiso 1 1 calc R . .
C44 C 0.01133(10) 0.25757(11) 0.05955(11) 0.0249(3) Uani 1 1 d . . .
H44A H -0.0506 0.2240 0.0530 0.030 Uiso 1 1 calc R . .
C45 C 0.01285(10) 0.34571(11) 0.00434(10) 0.0221(3) Uani 1 1 d . . .
H45A H -0.0479 0.3724 -0.0398 0.027 Uiso 1 1 calc R . .
C46 C 0.10387(10) 0.39504(10) 0.01379(9) 0.0189(2) Uani 1 1 d . . .
H46A H 0.1050 0.4550 -0.0243 0.023 Uiso 1 1 calc R . .

loop_
_atom_site_aniso_label
_atom_site_aniso_U_11
_atom_site_aniso_U_22
_atom_site_aniso_U_33
_atom_site_aniso_U_23
_atom_site_aniso_U_13
_atom_site_aniso_U_12
Ni1 0.01384(8) 0.01980(9) 0.01644(8) 0.00045(6) 0.00417(6) 0.00146(6)
P1 0.01298(14) 0.01574(15) 0.01623(15) -0.00033(11) 0.00504(11) 0.00025(11)
C1 0.0217(6) 0.0194(6) 0.0182(6) 0.0004(5) 0.0056(5) -0.0013(5)
C2 0.0256(6) 0.0184(6) 0.0213(6) 0.0002(5) 0.0098(5) -0.0009(5)
C3 0.0235(6) 0.0172(6) 0.0232(6) 0.0007(5) 0.0118(5) 0.0008(5)
C4 0.0263(7) 0.0277(7) 0.0222(6) -0.0023(5) 0.0101(5) 0.0002(5)
C5 0.0233(7) 0.0292(7) 0.0284(7) 0.0010(6) 0.0090(6) 0.0014(5)
C6 0.0274(7) 0.0190(6) 0.0342(7) 0.0035(5) 0.0178(6) 0.0032(5)
C7 0.0345(8) 0.0263(7) 0.0293(7) -0.0049(6) 0.0187(6) -0.0005(6)
C8 0.0269(7) 0.0269(7) 0.0254(7) -0.0049(6) 0.0113(5) -0.0016(6)
C9 0.0316(8) 0.0304(8) 0.0522(10) 0.0036(7) 0.0254(8) 0.0054(6)
C10 0.0192(7) 0.0508(10) 0.0198(6) 0.0044(6) 0.0009(5) 0.0045(6)
C11 0.0172(6) 0.0361(8) 0.0294(7) -0.0066(6) 0.0014(5) -0.0018(6)
C12 0.0143(6) 0.0304(7) 0.0286(7) 0.0017(6) 0.0052(5) 0.0001(5)
C13 0.0173(6) 0.0282(7) 0.0282(7) 0.0007(6) 0.0050(5) 0.0071(5)
C14 0.0221(7) 0.0318(8) 0.0314(7) 0.0106(6) 0.0044(6) 0.0084(6)
C21 0.0165(6) 0.0172(6) 0.0169(5) 0.0003(4) 0.0056(4) 0.0012(4)
C22 0.0174(6) 0.0211(6) 0.0225(6) -0.0033(5) 0.0066(5) -0.0023(5)
C23 0.0186(6) 0.0264(7) 0.0267(7) -0.0007(5) 0.0111(5) 0.0008(5)
C24 0.0249(7) 0.0269(7) 0.0218(6) -0.0038(5) 0.0101(5) 0.0028(5)
C25 0.0219(6) 0.0253(7) 0.0223(6) -0.0062(5) 0.0048(5) -0.0013(5)
C26 0.0159(6) 0.0233(6) 0.0217(6) -0.0018(5) 0.0055(5) -0.0002(5)
C31 0.0129(5) 0.0177(6) 0.0197(6) 0.0009(5) 0.0048(4) -0.0006(4)
C32 0.0201(6) 0.0195(6) 0.0219(6) -0.0003(5) 0.0087(5) 0.0000(5)
C33 0.0224(6) 0.0181(6) 0.0317(7) -0.0008(5) 0.0118(5) 0.0015(5)
C34 0.0195(6) 0.0189(6) 0.0352(7) 0.0070(5) 0.0101(5) 0.0019(5)
C35 0.0220(6) 0.0265(7) 0.0237(6) 0.0074(5) 0.0074(5) 0.0007(5)
C36 0.0180(6) 0.0226(6) 0.0204(6) 0.0006(5) 0.0063(5) -0.0001(5)
C41 0.0145(5) 0.0170(6) 0.0187(6) -0.0021(4) 0.0064(4) -0.0001(4)
C42 0.0176(6) 0.0196(6) 0.0236(6) 0.0016(5) 0.0060(5) 0.0012(5)
C43 0.0227(6) 0.0219(6) 0.0314(7) 0.0038(5) 0.0103(6) -0.0022(5)
C44 0.0169(6) 0.0248(7) 0.0339(7) -0.0025(6) 0.0099(5) -0.0039(5)
C45 0.0151(6) 0.0241(6) 0.0259(6) -0.0030(5) 0.0055(5) 0.0019(5)
C46 0.0174(6) 0.0196(6) 0.0198(6) -0.0002(5) 0.0064(5) 0.0019(4)

loop_
_atom_type_symbol
_atom_type_description
_atom_type_scat_dispersion_real
_atom_type_scat_dispersion_imag
_atom_type_scat_source
C C 0.0033 0.0016 'International Tables Vol C Tables 4.2.6.8 and 6.1.1.4'
H H 0.0000 0.0000 'International Tables Vol C Tables 4.2.6.8 and 6.1.1.4'
P P 0.1023 0.0942 'International Tables Vol C Tables 4.2.6.8 and 6.1.1.4'
Ni Ni 0.3393 1.1124 'International Tables Vol C Tables 4.2.6.8 and 6.1.1.4'

loop_
_geom_angle_atom_site_label_1
_geom_angle_atom_site_label_2
_geom_angle_atom_site_label_3
_geom_angle
_geom_angle_site_symmetry_1
_geom_angle_site_symmetry_3
_geom_angle_publ_flag
C1 Ni1 C10 98.09(6) . . yes
C1 Ni1 C13 159.47(6) . . yes
C10 Ni1 C13 65.87(6) . . yes
C1 Ni1 C14 120.55(6) . . yes
C10 Ni1 C14 39.32(6) . . yes
C13 Ni1 C14 38.95(6) . . yes
C1 Ni1 P1 89.10(4) . . yes
C10 Ni1 P1 171.06(5) . . yes
C13 Ni1 P1 105.88(4) . . yes
C14 Ni1 P1 131.95(5) . . yes
C1 Ni1 C12 146.51(6) . . yes
C10 Ni1 C12 65.45(6) . . yes
C13 Ni1 C12 39.87(6) . . yes
C14 Ni1 C12 65.70(6) . . yes
P1 Ni1 C12 110.84(4) . . yes
C1 Ni1 C11 111.10(6) . . yes
C10 Ni1 C11 39.59(6) . . yes
C13 Ni1 C11 65.35(6) . . yes
C14 Ni1 C11 65.60(6) . . yes
P1 Ni1 C11 141.61(5) . . yes
C12 Ni1 C11 37.86(6) . . yes
C41 P1 C31 105.18(6) . . yes
C41 P1 C21 102.75(6) . . yes
C31 P1 C21 103.12(6) . . yes
C41 P1 Ni1 114.67(4) . . yes
C31 P1 Ni1 111.92(4) . . yes
C21 P1 Ni1 117.75(4) . . yes
C2 C1 Ni1 175.09(12) . . yes
C1 C2 C3 172.24(14) . . yes
C8 C3 C4 117.73(12) . . yes
C8 C3 C2 123.11(13) . . yes
C4 C3 C2 119.15(12) . . yes
C5 C4 C3 120.91(13) . . yes
C5 C4 H4A 119.5 . . ?
C3 C4 H4A 119.5 . . ?
C6 C5 C4 121.29(14) . . yes
C6 C5 H5A 119.4 . . ?
C4 C5 H5A 119.4 . . ?
C5 C6 C7 117.99(13) . . yes
C5 C6 C9 120.90(14) . . yes
C7 C6 C9 121.11(14) . . yes
C6 C7 C8 121.38(13) . . yes
C6 C7 H7A 119.3 . . ?
C8 C7 H7A 119.3 . . ?
C7 C8 C3 120.71(14) . . yes
C7 C8 H8A 119.6 . . ?
C3 C8 H8A 119.6 . . ?
C6 C9 H9A 109.5 . . ?
C6 C9 H9B 109.5 . . ?
H9A C9 H9B 109.5 . . ?
C6 C9 H9C 109.5 . . ?
H9A C9 H9C 109.5 . . ?
H9B C9 H9C 109.5 . . ?
C14 C10 C11 108.87(14) . . yes
C14 C10 Ni1 72.25(8) . . yes
C11 C10 Ni1 72.97(8) . . yes
C14 C10 H10A 125.4 . . ?
C11 C10 H10A 125.4 . . ?
Ni1 C10 H10A 125.4 . . ?
C12 C11 C10 107.54(14) . . yes
C12 C11 Ni1 70.52(8) . . yes
C10 C11 Ni1 67.44(8) . . yes
C12 C11 H11A 126.2 . . ?
C10 C11 H11A 126.2 . . ?
Ni1 C11 H11A 126.2 . . ?
C11 C12 C13 107.74(13) . . yes
C11 C12 Ni1 71.62(8) . . yes
C13 C12 Ni1 68.05(7) . . yes
C11 C12 H12A 126.1 . . ?
C13 C12 H12A 126.1 . . ?
Ni1 C12 H12A 126.1 . . ?
C14 C13 C12 108.85(13) . . yes
C14 C13 Ni1 72.24(8) . . yes
C12 C13 Ni1 72.08(8) . . yes
C14 C13 H13A 125.5 . . ?
C12 C13 H13A 125.5 . . ?
Ni1 C13 H13A 125.5 . . ?
C13 C14 C10 106.68(14) . . yes
C13 C14 Ni1 68.81(8) . . yes
C10 C14 Ni1 68.43(8) . . yes
C13 C14 H14A 126.7 . . ?
C10 C14 H14A 126.7 . . ?
Ni1 C14 H14A 126.7 . . ?
C22 C21 C26 118.53(11) . . yes
C22 C21 P1 119.71(10) . . yes
C26 C21 P1 121.76(9) . . yes
C23 C22 C21 120.95(12) . . yes
C23 C22 H22A 119.5 . . ?
C21 C22 H22A 119.5 . . ?
C22 C23 C24 120.00(12) . . yes
C22 C23 H23A 120.0 . . ?
C24 C23 H23A 120.0 . . ?
C25 C24 C23 119.62(12) . . yes
C25 C24 H24A 120.2 . . ?
C23 C24 H24A 120.2 . . ?
C24 C25 C26 120.55(12) . . yes
C24 C25 H25A 119.7 . . ?
C26 C25 H25A 119.7 . . ?
C25 C26 C21 120.35(12) . . yes
C25 C26 H26A 119.8 . . ?
C21 C26 H26A 119.8 . . ?
C32 C31 C36 119.06(12) . . yes
C32 C31 P1 118.59(10) . . yes
C36 C31 P1 122.32(10) . . yes
C33 C32 C31 120.52(12) . . yes
C33 C32 H32A 119.7 . . ?
C31 C32 H32A 119.7 . . ?
C34 C33 C32 119.79(13) . . yes
C34 C33 H33A 120.1 . . ?
C32 C33 H33A 120.1 . . ?
C35 C34 C33 120.24(13) . . yes
C35 C34 H34A 119.9 . . ?
C33 C34 H34A 119.9 . . ?
C34 C35 C36 120.35(13) . . yes
C34 C35 H35A 119.8 . . ?
C36 C35 H35A 119.8 . . ?
C35 C36 C31 120.02(12) . . yes
C35 C36 H36A 120.0 . . ?
C31 C36 H36A 120.0 . . ?
C46 C41 C42 119.60(11) . . yes
C46 C41 P1 121.90(10) . . yes
C42 C41 P1 118.42(9) . . yes
C43 C42 C41 120.11(12) . . yes
C43 C42 H42A 119.9 . . ?
C41 C42 H42A 119.9 . . ?
C42 C43 C44 119.99(13) . . yes
C42 C43 H43A 120.0 . . ?
C44 C43 H43A 120.0 . . ?
C45 C44 C43 120.33(12) . . yes
C45 C44 H44A 119.8 . . ?
C43 C44 H44A 119.8 . . ?
C44 C45 C46 119.92(12) . . yes
C44 C45 H45A 120.0 . . ?
C46 C45 H45A 120.0 . . ?
C45 C46 C41 120.05(12) . . yes
C45 C46 H46A 120.0 . . ?
C41 C46 H46A 120.0 . . ?

loop_
_geom_bond_atom_site_label_1
_geom_bond_atom_site_label_2
_geom_bond_distance
_geom_bond_site_symmetry_2
_geom_bond_publ_flag
Ni1 C1 1.8537(14) . yes
Ni1 C10 2.0874(14) . yes
Ni1 C13 2.0930(14) . yes
Ni1 C14 2.1378(14) . yes
Ni1 P1 2.1456(3) . yes
Ni1 C12 2.1471(13) . yes
Ni1 C11 2.1613(14) . yes
P1 C41 1.8231(12) . yes
P1 C31 1.8354(13) . yes
P1 C21 1.8360(13) . yes
C1 C2 1.2150(19) . yes
C2 C3 1.4416(18) . yes
C3 C8 1.4036(19) . yes
C3 C4 1.4069(19) . yes
C4 C5 1.389(2) . yes
C4 H4A 0.9500 . ?
C5 C6 1.394(2) . yes
C5 H5A 0.9500 . ?
C6 C7 1.395(2) . yes
C6 C9 1.513(2) . yes
C7 C8 1.393(2) . yes
C7 H7A 0.9500 . ?
C8 H8A 0.9500 . ?
C9 H9A 0.9800 . ?
C9 H9B 0.9800 . ?
C9 H9C 0.9800 . ?
C10 C14 1.422(2) . yes
C10 C11 1.441(2) . yes
C10 H10A 1.0000 . ?
C11 C12 1.398(2) . yes
C11 H11A 1.0000 . ?
C12 C13 1.447(2) . yes
C12 H12A 1.0000 . ?
C13 C14 1.411(2) . yes
C13 H13A 1.0000 . ?
C14 H14A 1.0000 . ?
C21 C22 1.4009(17) . yes
C21 C26 1.4008(18) . yes
C22 C23 1.3925(18) . yes
C22 H22A 0.9500 . ?
C23 C24 1.394(2) . yes
C23 H23A 0.9500 . ?
C24 C25 1.388(2) . yes
C24 H24A 0.9500 . ?
C25 C26 1.3967(18) . yes
C25 H25A 0.9500 . ?
C26 H26A 0.9500 . ?
C31 C32 1.4031(18) . yes
C31 C36 1.4030(18) . yes
C32 C33 1.3973(19) . yes
C32 H32A 0.9500 . ?
C33 C34 1.391(2) . yes
C33 H33A 0.9500 . ?
C34 C35 1.387(2) . yes
C34 H34A 0.9500 . ?
C35 C36 1.3987(19) . yes
C35 H35A 0.9500 . ?
C36 H36A 0.9500 . ?
C41 C46 1.3997(17) . yes
C41 C42 1.4009(18) . yes
C42 C43 1.3916(18) . yes
C42 H42A 0.9500 . ?
C43 C44 1.394(2) . yes
C43 H43A 0.9500 . ?
C44 C45 1.390(2) . yes
C44 H44A 0.9500 . ?
C45 C46 1.3969(18) . yes
C45 H45A 0.9500 . ?
C46 H46A 0.9500 . ?
